data_4518679
loop_
_publ_author_name
'Taeufer, Tobias'
'Hauptmann, Richy'
'El-Hage, Firas'
'Mayer, Thea S.'
'Jiao, Haijun'
'Rabeah, Jabor'
'Pospech, Jola'

_publ_section_title
;
 Pyrimidopteridine-Catalyzed Hydroamination of Stilbenes with Primary
 Amines: A Dual Photoredox and Hydrogen Atom Transfer Catalyst
;
_journal_issue 8
_journal_name_full 'ACS Catalysis'
_journal_page_first 4862
_journal_page_last 4869
_journal_paper_doi 10.1021/acscatal.0c05540
_journal_volume 11
_journal_year 2021
_chemical_absolute_configuration ad
_chemical_formula_sum 'C22 H24 Cl N'
_chemical_formula_weight 337.87
_space_group_crystal_system orthorhombic
_space_group_IT_number 19
_space_group_name_Hall 'P 2ac 2ab'
_space_group_name_H-M_alt 'P 21 21 21'
_atom_sites_solution_hydrogens mixed
_audit_creation_method SHELXL-2014/7
_cell_angle_alpha 90
_cell_angle_beta 90
_cell_angle_gamma 90
_cell_formula_units_Z 4
_cell_length_a 6.4598(2)
_cell_length_b 13.9948(3)
_cell_length_c 21.6147(5)
_cell_measurement_reflns_used 6135
_cell_measurement_temperature 150(2)
_cell_measurement_theta_max 66.26
_cell_measurement_theta_min 3.76
_cell_volume 1954.05(9)
_computing_cell_refinement 'SAINT (Bruker, 2013)'
_computing_data_collection 'APEX2 (Bruker, 2014)'
_computing_data_reduction SAINT
_computing_structure_refinement 'SHELXL-2014/7 (Sheldrick, 2015)'
_computing_structure_solution 'SHELXS-97 (Sheldrick, 2008)'
_diffrn_ambient_temperature 150(2)
_diffrn_detector_area_resol_mean 8.3333
_diffrn_measured_fraction_theta_full 1.000
_diffrn_measured_fraction_theta_max 1.000
_diffrn_measurement_device_type 'Bruker APEX-II CCD'
_diffrn_measurement_method '\f and \w scans'
_diffrn_radiation_monochromator multilayer
_diffrn_radiation_source microfocus
_diffrn_radiation_type CuK\a
_diffrn_radiation_wavelength 1.54178
_diffrn_reflns_av_R_equivalents 0.0364
_diffrn_reflns_av_unetI/netI 0.0313
_diffrn_reflns_Laue_measured_fraction_full 1.000
_diffrn_reflns_Laue_measured_fraction_max 1.000
_diffrn_reflns_limit_h_max 7
_diffrn_reflns_limit_h_min -7
_diffrn_reflns_limit_k_max 16
_diffrn_reflns_limit_k_min -15
_diffrn_reflns_limit_l_max 25
_diffrn_reflns_limit_l_min -25
_diffrn_reflns_number 13628
_diffrn_reflns_point_group_measured_fraction_full 0.999
_diffrn_reflns_point_group_measured_fraction_max 0.999
_diffrn_reflns_theta_full 66.627
_diffrn_reflns_theta_max 66.627
_diffrn_reflns_theta_min 3.763
_exptl_absorpt_coefficient_mu 1.721
_exptl_absorpt_correction_T_max 0.92
_exptl_absorpt_correction_T_min 0.64
_exptl_absorpt_correction_type multi-scan
_exptl_absorpt_process_details 'SADABS (Bruker, 2014)'
_exptl_crystal_colour colourless
_exptl_crystal_density_diffrn 1.148
_exptl_crystal_description plate
_exptl_crystal_F_000 720
_exptl_crystal_size_max 0.281
_exptl_crystal_size_mid 0.148
_exptl_crystal_size_min 0.052
_refine_diff_density_max 0.331
_refine_diff_density_min -0.180
_refine_diff_density_rms 0.041
_refine_ls_abs_structure_details
;
 Flack x determined using 1347 quotients [(I+)-(I-)]/[(I+)+(I-)]
 (Parsons, Flack and Wagner, Acta Cryst. B69 (2013) 249-259).
;
_refine_ls_abs_structure_Flack -0.013(7)
_refine_ls_extinction_method none
_refine_ls_goodness_of_fit_ref 1.060
_refine_ls_hydrogen_treatment mixed
_refine_ls_matrix_type full
_refine_ls_number_parameters 214
_refine_ls_number_reflns 3458
_refine_ls_number_restraints 0
_refine_ls_restrained_S_all 1.060
_refine_ls_R_factor_all 0.0352
_refine_ls_R_factor_gt 0.0336
_refine_ls_shift/su_max 0.001
_refine_ls_shift/su_mean 0.000
_refine_ls_structure_factor_coef Fsqd
_refine_ls_weighting_details 'w=1/[\s^2^(Fo^2^)+(0.0586P)^2^+0.1566P] where P=(Fo^2^+2Fc^2^)/3'
_refine_ls_weighting_scheme calc
_refine_ls_wR_factor_gt 0.0873
_refine_ls_wR_factor_ref 0.0886
_reflns_Friedel_coverage 0.718
_reflns_Friedel_fraction_full 0.999
_reflns_Friedel_fraction_max 0.998
_reflns_number_gt 3330
_reflns_number_total 3458
_reflns_threshold_expression 'I > 2\s(I)'
_cod_data_source_file cs0c05540_si_004.cif
_cod_data_source_block AX1852
_cod_database_code 4518679
_shelx_shelxl_version_number 2014/7
_shelx_space_group_comment
;
The symmetry employed for this shelxl refinement is uniquely defined
by the following loop, which should always be used as a source of
symmetry information in preference to the above space-group names.
They are only intended as comments.
;

loop_
_space_group_symop_operation_xyz
'x, y, z'
'-x+1/2, -y, z+1/2'
'-x, y+1/2, -z+1/2'
'x+1/2, -y+1/2, -z'

loop_
_atom_site_label
_atom_site_type_symbol
_atom_site_fract_x
_atom_site_fract_y
_atom_site_fract_z
_atom_site_U_iso_or_equiv
_atom_site_adp_type
_atom_site_occupancy
_atom_site_site_symmetry_order
_atom_site_calc_flag
_atom_site_refinement_flags_posn
_atom_site_refinement_flags_adp
_atom_site_refinement_flags_occupancy
_atom_site_disorder_assembly
_atom_site_disorder_group
C1 C 0.5100(4) 0.28224(17) 0.36749(11) 0.0317(5) Uani 1 1 d . . . . .
H1C H 0.3589 0.2977 0.3663 0.038 Uiso 1 1 calc R U . . .
C2 C 0.5328(5) 0.17402(18) 0.37384(12) 0.0464(7) Uani 1 1 d . . . . .
H2A H 0.4727 0.1427 0.3375 0.070 Uiso 1 1 calc R U . . .
H2B H 0.4605 0.1525 0.4112 0.070 Uiso 1 1 calc R U . . .
H2C H 0.6799 0.1575 0.3769 0.070 Uiso 1 1 calc R U . . .
C3 C 0.6076(4) 0.31984(15) 0.30866(10) 0.0292(5) Uani 1 1 d . . . . .
C4 C 0.8101(4) 0.29902(19) 0.29228(11) 0.0349(5) Uani 1 1 d . . . . .
H4 H 0.8925 0.2602 0.3186 0.042 Uiso 1 1 calc R U . . .
C5 C 0.8933(4) 0.3343(2) 0.23783(12) 0.0434(6) Uani 1 1 d . . . . .
H5 H 1.0318 0.3189 0.2269 0.052 Uiso 1 1 calc R U . . .
C6 C 0.7766(6) 0.3916(2) 0.19933(12) 0.0488(7) Uani 1 1 d . . . . .
H6 H 0.8351 0.4166 0.1624 0.059 Uiso 1 1 calc R U . . .
C7 C 0.5751(6) 0.41229(18) 0.21479(12) 0.0465(7) Uani 1 1 d . . . . .
H7 H 0.4937 0.4511 0.1882 0.056 Uiso 1 1 calc R U . . .
C8 C 0.4899(4) 0.37666(18) 0.26918(11) 0.0361(5) Uani 1 1 d . . . . .
H8 H 0.3504 0.3912 0.2795 0.043 Uiso 1 1 calc R U . . .
C9 C 0.5359(4) 0.42736(15) 0.44134(10) 0.0287(5) Uani 1 1 d . . . . .
H9 H 0.3819 0.4278 0.4461 0.034 Uiso 1 1 calc R U . . .
C10 C 0.6314(4) 0.45102(17) 0.50478(10) 0.0329(5) Uani 1 1 d . . . . .
H10A H 0.5962 0.3996 0.5345 0.039 Uiso 1 1 calc R U . . .
H10B H 0.7840 0.4533 0.5008 0.039 Uiso 1 1 calc R U . . .
C11 C 0.5548(2) 0.54556(9) 0.52977(7) 0.0322(5) Uani 1 1 d G . . . .
C12 C 0.6852(2) 0.62455(11) 0.52914(8) 0.0421(6) Uani 1 1 d G . . . .
H12 H 0.8213 0.6190 0.5128 0.050 Uiso 1 1 calc R U . . .
C13 C 0.6166(3) 0.71159(9) 0.55235(8) 0.0581(9) Uani 1 1 d G . . . .
H13 H 0.7057 0.7656 0.5519 0.070 Uiso 1 1 calc R U . . .
C14 C 0.4175(4) 0.71965(10) 0.57619(8) 0.0621(10) Uani 1 1 d G . . . .
H14 H 0.3706 0.7791 0.5921 0.074 Uiso 1 1 calc R U . . .
C15 C 0.2870(3) 0.64066(13) 0.57683(8) 0.0571(8) Uani 1 1 d G . . . .
H15 H 0.1510 0.6462 0.5931 0.069 Uiso 1 1 calc R U . . .
C16 C 0.3557(2) 0.55362(11) 0.55362(8) 0.0417(6) Uani 1 1 d G . . . .
H16 H 0.2665 0.4996 0.5541 0.050 Uiso 1 1 calc R U . . .
C17 C 0.5920(4) 0.50040(15) 0.39236(10) 0.0290(5) Uani 1 1 d . . . . .
C18 C 0.7909(4) 0.50718(16) 0.36857(10) 0.0313(5) Uani 1 1 d . . . . .
H18 H 0.8967 0.4662 0.3836 0.038 Uiso 1 1 calc R U . . .
C19 C 0.8362(5) 0.57383(18) 0.32270(11) 0.0392(6) Uani 1 1 d . . . . .
H19 H 0.9717 0.5773 0.3058 0.047 Uiso 1 1 calc R U . . .
C20 C 0.6834(5) 0.63485(19) 0.30182(13) 0.0462(7) Uani 1 1 d . . . . .
H20 H 0.7138 0.6798 0.2702 0.055 Uiso 1 1 calc R U . . .
C21 C 0.4878(5) 0.63089(19) 0.32654(14) 0.0484(7) Uani 1 1 d . . . . .
H21 H 0.3847 0.6745 0.3129 0.058 Uiso 1 1 calc R U . . .
C22 C 0.4401(5) 0.56314(17) 0.37158(11) 0.0386(5) Uani 1 1 d . . . . .
H22 H 0.3039 0.5598 0.3881 0.046 Uiso 1 1 calc R U . . .
Cl1 Cl 0.56531(8) 0.19884(4) 0.54747(2) 0.03409(16) Uani 1 1 d . . . . .
N1 N 0.6007(3) 0.32671(13) 0.42528(8) 0.0276(4) Uani 1 1 d . . . . .
H1A H 0.744(4) 0.3220(19) 0.4234(12) 0.024(6) Uiso 1 1 d . . . . .
H1B H 0.563(5) 0.290(2) 0.4596(13) 0.037(7) Uiso 1 1 d . . . . .

loop_
_atom_site_aniso_label
_atom_site_aniso_U_11
_atom_site_aniso_U_22
_atom_site_aniso_U_33
_atom_site_aniso_U_23
_atom_site_aniso_U_13
_atom_site_aniso_U_12
C1 0.0383(11) 0.0261(12) 0.0309(11) -0.0041(9) 0.0000(9) -0.0049(9)
C2 0.079(2) 0.0248(13) 0.0354(12) -0.0035(9) 0.0068(13) -0.0134(13)
C3 0.0390(12) 0.0205(10) 0.0283(10) -0.0052(8) -0.0018(9) -0.0046(9)
C4 0.0419(12) 0.0298(11) 0.0330(11) -0.0059(10) 0.0002(10) -0.0008(11)
C5 0.0503(15) 0.0431(14) 0.0369(12) -0.0102(11) 0.0107(12) -0.0082(12)
C6 0.079(2) 0.0384(14) 0.0284(12) -0.0028(10) 0.0071(13) -0.0180(14)
C7 0.0770(19) 0.0295(12) 0.0329(12) 0.0007(9) -0.0144(14) -0.0028(14)
C8 0.0469(13) 0.0268(12) 0.0346(12) -0.0067(9) -0.0102(10) 0.0010(10)
C9 0.0344(10) 0.0202(10) 0.0314(11) -0.0023(8) -0.0005(9) 0.0012(8)
C10 0.0447(13) 0.0261(11) 0.0279(10) -0.0002(9) -0.0013(9) 0.0012(10)
C11 0.0490(13) 0.0246(11) 0.0230(9) -0.0002(8) -0.0016(9) 0.0004(11)
C12 0.0641(17) 0.0312(13) 0.0309(11) -0.0010(9) -0.0009(12) -0.0076(12)
C13 0.113(3) 0.0258(12) 0.0350(12) -0.0021(10) -0.0059(16) -0.0092(15)
C14 0.124(3) 0.0318(13) 0.0302(12) -0.0034(10) -0.0004(17) 0.0227(18)
C15 0.074(2) 0.059(2) 0.0379(14) -0.0014(13) 0.0085(14) 0.0284(17)
C16 0.0521(14) 0.0383(13) 0.0347(12) 0.0017(10) 0.0030(11) 0.0049(11)
C17 0.0389(12) 0.0193(10) 0.0287(10) -0.0041(8) -0.0071(9) -0.0015(10)
C18 0.0419(12) 0.0207(11) 0.0315(11) -0.0012(8) -0.0058(10) -0.0044(9)
C19 0.0541(15) 0.0297(12) 0.0339(12) 0.0000(9) -0.0049(11) -0.0116(11)
C20 0.076(2) 0.0248(12) 0.0376(13) 0.0061(9) -0.0143(14) -0.0110(13)
C21 0.075(2) 0.0227(12) 0.0480(14) 0.0025(10) -0.0220(14) 0.0089(12)
C22 0.0488(13) 0.0263(12) 0.0406(12) -0.0054(9) -0.0114(12) 0.0074(12)
Cl1 0.0326(3) 0.0327(3) 0.0370(3) 0.0089(2) -0.0025(2) -0.0016(2)
N1 0.0348(10) 0.0204(9) 0.0274(9) 0.0001(7) 0.0004(8) -0.0008(7)

loop_
_atom_type_symbol
_atom_type_description
_atom_type_scat_dispersion_real
_atom_type_scat_dispersion_imag
_atom_type_scat_source
C C 0.0181 0.0091 'International Tables Vol C Tables 4.2.6.8 and 6.1.1.4'
H H 0.0000 0.0000 'International Tables Vol C Tables 4.2.6.8 and 6.1.1.4'
N N 0.0311 0.0180 'International Tables Vol C Tables 4.2.6.8 and 6.1.1.4'
Cl Cl 0.3639 0.7018 'International Tables Vol C Tables 4.2.6.8 and 6.1.1.4'

loop_
_geom_angle_atom_site_label_1
_geom_angle_atom_site_label_2
_geom_angle_atom_site_label_3
_geom_angle
_geom_angle_site_symmetry_1
_geom_angle_site_symmetry_3
_geom_angle_publ_flag
N1 C1 C3 112.89(18) . . ?
N1 C1 C2 107.22(19) . . ?
C3 C1 C2 112.32(19) . . ?
N1 C1 H1C 108.1 . . ?
C3 C1 H1C 108.1 . . ?
C2 C1 H1C 108.1 . . ?
C1 C2 H2A 109.5 . . ?
C1 C2 H2B 109.5 . . ?
H2A C2 H2B 109.5 . . ?
C1 C2 H2C 109.5 . . ?
H2A C2 H2C 109.5 . . ?
H2B C2 H2C 109.5 . . ?
C4 C3 C8 118.6(2) . . ?
C4 C3 C1 122.3(2) . . ?
C8 C3 C1 119.0(2) . . ?
C5 C4 C3 120.6(3) . . ?
C5 C4 H4 119.7 . . ?
C3 C4 H4 119.7 . . ?
C6 C5 C4 120.5(3) . . ?
C6 C5 H5 119.7 . . ?
C4 C5 H5 119.7 . . ?
C7 C6 C5 119.5(3) . . ?
C7 C6 H6 120.2 . . ?
C5 C6 H6 120.2 . . ?
C6 C7 C8 120.3(3) . . ?
C6 C7 H7 119.8 . . ?
C8 C7 H7 119.8 . . ?
C7 C8 C3 120.4(3) . . ?
C7 C8 H8 119.8 . . ?
C3 C8 H8 119.8 . . ?
N1 C9 C17 113.72(17) . . ?
N1 C9 C10 107.11(18) . . ?
C17 C9 C10 112.41(18) . . ?
N1 C9 H9 107.8 . . ?
C17 C9 H9 107.8 . . ?
C10 C9 H9 107.8 . . ?
C11 C10 C9 112.03(18) . . ?
C11 C10 H10A 109.2 . . ?
C9 C10 H10A 109.2 . . ?
C11 C10 H10B 109.2 . . ?
C9 C10 H10B 109.2 . . ?
H10A C10 H10B 107.9 . . ?
C12 C11 C16 120.0 . . ?
C12 C11 C10 119.59(14) . . ?
C16 C11 C10 120.41(14) . . ?
C11 C12 C13 120.0 . . ?
C11 C12 H12 120.0 . . ?
C13 C12 H12 120.0 . . ?
C14 C13 C12 120.0 . . ?
C14 C13 H13 120.0 . . ?
C12 C13 H13 120.0 . . ?
C15 C14 C13 120.0 . . ?
C15 C14 H14 120.0 . . ?
C13 C14 H14 120.0 . . ?
C16 C15 C14 120.0 . . ?
C16 C15 H15 120.0 . . ?
C14 C15 H15 120.0 . . ?
C15 C16 C11 120.0 . . ?
C15 C16 H16 120.0 . . ?
C11 C16 H16 120.0 . . ?
C18 C17 C22 119.4(2) . . ?
C18 C17 C9 121.8(2) . . ?
C22 C17 C9 118.8(2) . . ?
C17 C18 C19 120.3(2) . . ?
C17 C18 H18 119.9 . . ?
C19 C18 H18 119.9 . . ?
C20 C19 C18 119.8(3) . . ?
C20 C19 H19 120.1 . . ?
C18 C19 H19 120.1 . . ?
C21 C20 C19 120.4(2) . . ?
C21 C20 H20 119.8 . . ?
C19 C20 H20 119.8 . . ?
C20 C21 C22 120.2(3) . . ?
C20 C21 H21 119.9 . . ?
C22 C21 H21 119.9 . . ?
C17 C22 C21 119.9(3) . . ?
C17 C22 H22 120.0 . . ?
C21 C22 H22 120.0 . . ?
C9 N1 C1 117.76(18) . . ?
C9 N1 H1A 110.6(16) . . ?
C1 N1 H1A 108.8(16) . . ?
C9 N1 H1B 105.0(19) . . ?
C1 N1 H1B 109.1(19) . . ?
H1A N1 H1B 105(2) . . ?

loop_
_geom_bond_atom_site_label_1
_geom_bond_atom_site_label_2
_geom_bond_distance
_geom_bond_site_symmetry_2
_geom_bond_publ_flag
C1 N1 1.514(3) . ?
C1 C3 1.514(3) . ?
C1 C2 1.528(3) . ?
C1 H1C 1.0000 . ?
C2 H2A 0.9800 . ?
C2 H2B 0.9800 . ?
C2 H2C 0.9800 . ?
C3 C4 1.386(3) . ?
C3 C8 1.393(4) . ?
C4 C5 1.385(4) . ?
C4 H4 0.9500 . ?
C5 C6 1.380(5) . ?
C5 H5 0.9500 . ?
C6 C7 1.375(5) . ?
C6 H6 0.9500 . ?
C7 C8 1.391(4) . ?
C7 H7 0.9500 . ?
C8 H8 0.9500 . ?
C9 N1 1.510(3) . ?
C9 C17 1.516(3) . ?
C9 C10 1.540(3) . ?
C9 H9 1.0000 . ?
C10 C11 1.512(3) . ?
C10 H10A 0.9900 . ?
C10 H10B 0.9900 . ?
C11 C12 1.3900 . ?
C11 C16 1.3900 . ?
C12 C13 1.3900 . ?
C12 H12 0.9500 . ?
C13 C14 1.3900 . ?
C13 H13 0.9500 . ?
C14 C15 1.3900 . ?
C14 H14 0.9500 . ?
C15 C16 1.3900 . ?
C15 H15 0.9500 . ?
C16 H16 0.9500 . ?
C17 C18 1.388(4) . ?
C17 C22 1.391(3) . ?
C18 C19 1.392(3) . ?
C18 H18 0.9500 . ?
C19 C20 1.381(4) . ?
C19 H19 0.9500 . ?
C20 C21 1.373(5) . ?
C20 H20 0.9500 . ?
C21 C22 1.393(4) . ?
C21 H21 0.9500 . ?
C22 H22 0.9500 . ?
N1 H1A 0.93(3) . ?
N1 H1B 0.94(3) . ?

loop_
_geom_hbond_atom_site_label_D
_geom_hbond_atom_site_label_H
_geom_hbond_atom_site_label_A
_geom_hbond_distance_DH
_geom_hbond_distance_HA
_geom_hbond_distance_DA
_geom_hbond_angle_DHA
_geom_hbond_site_symmetry_A
N1 H1A Cl1 0.93(3) 2.19(3) 3.079(2) 160(2) 4_556
N1 H1B Cl1 0.94(3) 2.29(3) 3.1984(19) 165(3) .

loop_
_geom_torsion_atom_site_label_1
_geom_torsion_atom_site_label_2
_geom_torsion_atom_site_label_3
_geom_torsion_atom_site_label_4
_geom_torsion
_geom_torsion_site_symmetry_1
_geom_torsion_site_symmetry_2
_geom_torsion_site_symmetry_3
_geom_torsion_site_symmetry_4
_geom_torsion_publ_flag
N1 C1 C3 C4 69.2(3) . . . . ?
C2 C1 C3 C4 -52.2(3) . . . . ?
N1 C1 C3 C8 -111.4(2) . . . . ?
C2 C1 C3 C8 127.2(2) . . . . ?
C8 C3 C4 C5 0.2(3) . . . . ?
C1 C3 C4 C5 179.6(2) . . . . ?
C3 C4 C5 C6 0.7(4) . . . . ?
C4 C5 C6 C7 -1.1(4) . . . . ?
C5 C6 C7 C8 0.7(4) . . . . ?
C6 C7 C8 C3 0.1(4) . . . . ?
C4 C3 C8 C7 -0.6(3) . . . . ?
C1 C3 C8 C7 180.0(2) . . . . ?
N1 C9 C10 C11 -172.62(17) . . . . ?
C17 C9 C10 C11 61.8(2) . . . . ?
C9 C10 C11 C12 -105.83(19) . . . . ?
C9 C10 C11 C16 74.6(2) . . . . ?
C16 C11 C12 C13 0.0 . . . . ?
C10 C11 C12 C13 -179.61(16) . . . . ?
C11 C12 C13 C14 0.0 . . . . ?
C12 C13 C14 C15 0.0 . . . . ?
C13 C14 C15 C16 0.0 . . . . ?
C14 C15 C16 C11 0.0 . . . . ?
C12 C11 C16 C15 0.0 . . . . ?
C10 C11 C16 C15 179.61(17) . . . . ?
N1 C9 C17 C18 -51.0(3) . . . . ?
C10 C9 C17 C18 71.0(3) . . . . ?
N1 C9 C17 C22 130.1(2) . . . . ?
C10 C9 C17 C22 -108.0(2) . . . . ?
C22 C17 C18 C19 -2.3(3) . . . . ?
C9 C17 C18 C19 178.7(2) . . . . ?
C17 C18 C19 C20 1.4(3) . . . . ?
C18 C19 C20 C21 0.8(4) . . . . ?
C19 C20 C21 C22 -2.1(4) . . . . ?
C18 C17 C22 C21 1.0(3) . . . . ?
C9 C17 C22 C21 -180.0(2) . . . . ?
C20 C21 C22 C17 1.1(4) . . . . ?
C17 C9 N1 C1 -60.9(2) . . . . ?
C10 C9 N1 C1 174.28(18) . . . . ?
C3 C1 N1 C9 76.0(2) . . . . ?
C2 C1 N1 C9 -159.7(2) . . . . ?
